data_2202554
loop_
_publ_author_name
'Thamotharan, S.'
'Parthasarathi, V.'
'Gupta, P.'
'Jindal, D. P.'
'Piplani, P.'
'Linden, Anthony'

_publ_section_title
;2-[(2-Oxopyrrolidin-1-yl)carbonylmethyl]-2,3-dihydro-1<i>H</i>-isoindole-1,3-dione:
 an antiamnesic agent
;
_journal_issue 7
_journal_name_full 'Acta Crystallographica Section E'
_journal_page_first o1012
_journal_page_last o1013
_journal_paper_doi 10.1107/S1600536803013679
_journal_volume 59
_journal_year 2003
_chemical_formula_iupac 'C14 H12 N2 O4'
_chemical_formula_moiety 'C14 H12 N2 O4'
_chemical_formula_sum 'C14 H12 N2 O4'
_chemical_formula_weight 272.26
_chemical_melting_point 473
_chemical_name_systematic
;
2-[(2-Oxopyrrolidin-1-yl)carbonylmethyl]-2,3-dihydro-1H-isoindole-1,3-dione
;
_space_group_IT_number 61
_symmetry_cell_setting orthorhombic
_symmetry_space_group_name_Hall '-P 2ac 2ab'
_symmetry_space_group_name_H-M 'P b c a'
_atom_sites_solution_hydrogens geom
_atom_sites_solution_primary direct
_atom_sites_solution_secondary difmap
_audit_creation_method SHELXL-97
_cell_angle_alpha 90.00
_cell_angle_beta 90.00
_cell_angle_gamma 90.00
_cell_formula_units_Z 8
_cell_length_a 10.7480(2)
_cell_length_b 8.32800(10)
_cell_length_c 27.9084(4)
_cell_measurement_reflns_used 2839
_cell_measurement_temperature 160(2)
_cell_measurement_theta_max 26.0
_cell_measurement_theta_min 2.0
_cell_volume 2498.06(7)
_computing_cell_refinement 'DENZO--SMN (Otwinowski & Minor, 1997)'
_computing_data_collection 'COLLECT (Nonius, 2000)'
_computing_data_reduction 'DENZO--SMN and SCALEPACK (Otwinowski & Minor, 1997)'
_computing_molecular_graphics 'ORTEP-3 (Version 1.07; Farrugia, 1997)'
_computing_publication_material 'SHELXL97 and PLATON (Spek, 2003)'
_computing_structure_refinement 'SHELXL97 (Sheldrick, 1997)'
_computing_structure_solution 'SIR92 (Altomare et al., 1994)'
_diffrn_ambient_temperature 160(2)
_diffrn_detector_area_resol_mean 9
_diffrn_measured_fraction_theta_full 0.999
_diffrn_measured_fraction_theta_max 0.999
_diffrn_measurement_device_type 'Nonius KappaCCD'
_diffrn_measurement_method '\w scans with \k offsets'
_diffrn_radiation_monochromator 'horizontally mounted graphite crystal'
_diffrn_radiation_source 'Nonius FR591 sealed tube generator'
_diffrn_radiation_type MoK\a
_diffrn_radiation_wavelength 0.71073
_diffrn_reflns_av_R_equivalents 0.0670
_diffrn_reflns_av_sigmaI/netI 0.0423
_diffrn_reflns_limit_h_max 13
_diffrn_reflns_limit_h_min 0
_diffrn_reflns_limit_k_max 10
_diffrn_reflns_limit_k_min 0
_diffrn_reflns_limit_l_max 0
_diffrn_reflns_limit_l_min -34
_diffrn_reflns_number 29914
_diffrn_reflns_theta_full 26.02
_diffrn_reflns_theta_max 26.02
_diffrn_reflns_theta_min 2.39
_diffrn_standards_decay_% 0
_diffrn_standards_number 0
_exptl_absorpt_coefficient_mu 0.108
_exptl_absorpt_correction_type none
_exptl_crystal_colour colourless
_exptl_crystal_density_diffrn 1.448
_exptl_crystal_density_method 'not measured'
_exptl_crystal_description plate
_exptl_crystal_F_000 1136
_exptl_crystal_size_max 0.18
_exptl_crystal_size_mid 0.18
_exptl_crystal_size_min 0.05
_refine_diff_density_max 0.173
_refine_diff_density_min -0.194
_refine_ls_extinction_method none
_refine_ls_goodness_of_fit_ref 1.034
_refine_ls_hydrogen_treatment constr
_refine_ls_matrix_type full
_refine_ls_number_parameters 181
_refine_ls_number_reflns 2459
_refine_ls_number_restraints 0
_refine_ls_restrained_S_all 1.034
_refine_ls_R_factor_all 0.0869
_refine_ls_R_factor_gt 0.0465
_refine_ls_shift/su_max <0.001
_refine_ls_shift/su_mean 0.000
_refine_ls_structure_factor_coef Fsqd
_refine_ls_weighting_details 'calc w = 1/[\s^2^(Fo^2^)+(0.0681P)^2^+0.4733P] where P = (Fo^2^+2Fc^2^)/3'
_refine_ls_weighting_scheme calc
_refine_ls_wR_factor_gt 0.1097
_refine_ls_wR_factor_ref 0.1285
_reflns_number_gt 1620
_reflns_number_total 2459
_reflns_threshold_expression I>2\s(I)
_cod_data_source_file cv6202.cif
_cod_data_source_block I
_cod_database_code 2202554
_cod_database_fobs_code 2202554

loop_
_symmetry_equiv_pos_as_xyz
'x, y, z'
'x+1/2, -y+1/2, -z'
'-x, y+1/2, -z+1/2'
'-x+1/2, -y, z+1/2'
'-x, -y, -z'
'-x-1/2, y-1/2, z'
'x, -y-1/2, z-1/2'
'x-1/2, y, -z-1/2'

loop_
_atom_site_label
_atom_site_fract_x
_atom_site_fract_y
_atom_site_fract_z
_atom_site_U_iso_or_equiv
_atom_site_adp_type
_atom_site_calc_flag
_atom_site_refinement_flags
_atom_site_occupancy
_atom_site_disorder_assembly
_atom_site_disorder_group
_atom_site_type_symbol
O1 -0.04618(14) 0.14043(17) 0.59049(5) 0.0458(4) Uani d . 1 . . O
O3 0.27434(14) 0.49855(18) 0.58283(5) 0.0459(4) Uani d . 1 . . O
O11 -0.01451(14) 0.48029(17) 0.66903(5) 0.0446(4) Uani d . 1 . . O
O13 0.25931(14) 0.20034(18) 0.73247(5) 0.0481(4) Uani d . 1 . . O
N2 0.11528(14) 0.32121(18) 0.59882(5) 0.0316(4) Uani d . 1 . . N
N12 0.08877(15) 0.37071(17) 0.73097(5) 0.0308(4) Uani d . 1 . . N
C1 0.02859(18) 0.2310(2) 0.57284(7) 0.0332(5) Uani d . 1 . . C
C3 0.18932(19) 0.4147(2) 0.56920(7) 0.0328(5) Uani d . 1 . . C
C4 0.1863(2) 0.4463(3) 0.47650(7) 0.0423(5) Uani d . 1 . . C
H4 0.2515 0.5231 0.4752 0.051 Uiso calc R 1 . . H
C5 0.1286(2) 0.3916(3) 0.43516(7) 0.0488(6) Uani d . 1 . . C
H5 0.1540 0.4328 0.4050 0.059 Uiso calc R 1 . . H
C6 0.0350(2) 0.2784(3) 0.43711(8) 0.0486(6) Uani d . 1 . . C
H6 -0.0022 0.2422 0.4082 0.058 Uiso calc R 1 . . H
C7 -0.0060(2) 0.2164(3) 0.48057(7) 0.0427(5) Uani d . 1 . . C
H7 -0.0703 0.1382 0.4819 0.051 Uiso calc R 1 . . H
C8 0.05035(19) 0.2726(2) 0.52169(6) 0.0329(5) Uani d . 1 . . C
C9 0.14500(18) 0.3841(2) 0.51966(6) 0.0325(5) Uani d . 1 . . C
C10 0.14576(19) 0.2922(2) 0.64844(6) 0.0345(5) Uani d . 1 . . C
H101 0.2345 0.3186 0.6538 0.041 Uiso calc R 1 . . H
H102 0.1342 0.1767 0.6556 0.041 Uiso calc R 1 . . H
C11 0.06652(18) 0.3901(2) 0.68244(7) 0.0325(5) Uani d . 1 . . C
C13 0.18439(19) 0.2856(2) 0.75308(7) 0.0369(5) Uani d . 1 . . C
C14 0.1779(2) 0.3192(3) 0.80590(7) 0.0461(6) Uani d . 1 . . C
H141 0.2411 0.3996 0.8154 0.055 Uiso calc R 1 . . H
H142 0.1912 0.2198 0.8247 0.055 Uiso calc R 1 . . H
C15 0.0468(2) 0.3842(3) 0.81345(7) 0.0473(6) Uani d . 1 . . C
H151 -0.0123 0.2963 0.8207 0.057 Uiso calc R 1 . . H
H152 0.0449 0.4632 0.8399 0.057 Uiso calc R 1 . . H
C16 0.0154(2) 0.4634(2) 0.76604(7) 0.0384(5) Uani d . 1 . . C
H161 -0.0747 0.4557 0.7591 0.046 Uiso calc R 1 . . H
H162 0.0402 0.5779 0.7660 0.046 Uiso calc R 1 . . H

loop_
_atom_site_aniso_label
_atom_site_aniso_U_11
_atom_site_aniso_U_22
_atom_site_aniso_U_33
_atom_site_aniso_U_12
_atom_site_aniso_U_13
_atom_site_aniso_U_23
O1 0.0429(9) 0.0496(9) 0.0450(9) -0.0089(8) -0.0024(7) 0.0101(7)
O3 0.0514(10) 0.0470(9) 0.0394(9) -0.0128(8) -0.0014(7) -0.0051(7)
O11 0.0486(9) 0.0499(9) 0.0352(9) 0.0154(8) -0.0018(7) 0.0027(7)
O13 0.0457(9) 0.0581(9) 0.0405(9) 0.0131(8) -0.0038(7) 0.0012(7)
N2 0.0375(10) 0.0346(9) 0.0228(9) -0.0010(8) 0.0002(7) 0.0002(7)
N12 0.0390(9) 0.0301(8) 0.0233(9) 0.0015(8) 0.0002(7) 0.0004(7)
C1 0.0342(11) 0.0327(11) 0.0327(11) 0.0026(9) -0.0023(9) 0.0009(9)
C3 0.0385(12) 0.0297(10) 0.0302(11) 0.0024(9) 0.0018(9) -0.0028(9)
C4 0.0486(13) 0.0461(13) 0.0322(12) 0.0052(11) 0.0062(10) 0.0033(10)
C5 0.0617(16) 0.0573(14) 0.0275(12) 0.0177(13) 0.0019(11) 0.0030(10)
C6 0.0585(15) 0.0562(14) 0.0310(12) 0.0165(13) -0.0097(11) -0.0104(11)
C7 0.0475(13) 0.0435(12) 0.0370(12) 0.0064(10) -0.0102(10) -0.0083(10)
C8 0.0383(11) 0.0324(11) 0.0280(11) 0.0069(9) -0.0028(9) -0.0029(8)
C9 0.0397(11) 0.0318(10) 0.0260(11) 0.0053(9) 0.0007(9) -0.0010(8)
C10 0.0391(11) 0.0389(11) 0.0254(11) 0.0029(9) -0.0025(9) 0.0004(9)
C11 0.0347(11) 0.0328(10) 0.0302(11) -0.0007(10) -0.0002(9) 0.0020(9)
C13 0.0392(12) 0.0351(11) 0.0366(12) -0.0025(10) 0.0007(10) -0.0002(10)
C14 0.0574(14) 0.0510(13) 0.0299(12) -0.0032(12) -0.0063(10) 0.0010(10)
C15 0.0654(15) 0.0459(13) 0.0305(12) 0.0023(12) 0.0042(11) -0.0025(10)
C16 0.0461(13) 0.0344(11) 0.0346(12) 0.0002(10) 0.0070(10) -0.0046(9)

loop_
_atom_type_symbol
_atom_type_description
_atom_type_scat_dispersion_real
_atom_type_scat_dispersion_imag
_atom_type_scat_source
C C 0.0033 0.0016 'International Tables Vol C Tables 4.2.6.8 and 6.1.1.4'
H H 0.0000 0.0000 'International Tables Vol C Tables 4.2.6.8 and 6.1.1.4'
N N 0.0061 0.0033 'International Tables Vol C Tables 4.2.6.8 and 6.1.1.4'
O O 0.0106 0.0060 'International Tables Vol C Tables 4.2.6.8 and 6.1.1.4'

loop_
_geom_angle_atom_site_label_1
_geom_angle_atom_site_label_2
_geom_angle_atom_site_label_3
_geom_angle
C3 N2 C1 112.00(16)
C3 N2 C10 122.39(16)
C1 N2 C10 123.94(15)
C11 N12 C13 128.34(17)
C11 N12 C16 119.70(15)
C13 N12 C16 111.52(15)
O1 C1 N2 124.56(18)
O1 C1 C8 129.92(18)
N2 C1 C8 105.52(16)
O3 C3 N2 124.70(18)
O3 C3 C9 129.32(18)
N2 C3 C9 105.94(16)
C9 C4 C5 117.2(2)
C9 C4 H4 121.4
C5 C4 H4 121.4
C6 C5 C4 121.2(2)
C6 C5 H5 119.4
C4 C5 H5 119.4
C5 C6 C7 121.3(2)
C5 C6 H6 119.4
C7 C6 H6 119.4
C8 C7 C6 117.4(2)
C8 C7 H7 121.3
C6 C7 H7 121.3
C9 C8 C7 121.24(18)
C9 C8 C1 108.19(16)
C7 C8 C1 130.56(19)
C8 C9 C4 121.61(18)
C8 C9 C3 108.32(16)
C4 C9 C3 130.05(19)
N2 C10 C11 112.54(16)
N2 C10 H101 109.1
C11 C10 H101 109.1
N2 C10 H102 109.1
C11 C10 H102 109.1
H101 C10 H102 107.8
O11 C11 N12 119.97(17)
O11 C11 C10 123.09(17)
N12 C11 C10 116.93(16)
O13 C13 N12 125.12(18)
O13 C13 C14 127.08(19)
N12 C13 C14 107.80(17)
C13 C14 C15 104.18(17)
C13 C14 H141 110.9
C15 C14 H141 110.9
C13 C14 H142 110.9
C15 C14 H142 110.9
H141 C14 H142 108.9
C16 C15 C14 103.84(17)
C16 C15 H151 111.0
C14 C15 H151 111.0
C16 C15 H152 111.0
C14 C15 H152 111.0
H151 C15 H152 109.0
N12 C16 C15 103.45(16)
N12 C16 H161 111.1
C15 C16 H161 111.1
N12 C16 H162 111.1
C15 C16 H162 111.1
H161 C16 H162 109.0

loop_
_geom_bond_atom_site_label_1
_geom_bond_atom_site_label_2
_geom_bond_site_symmetry_2
_geom_bond_distance
_geom_bond_publ_flag
O1 C1 . 1.207(2) ?
O3 C3 . 1.211(2) ?
O11 C11 . 1.209(2) ?
O13 C13 . 1.218(2) ?
N2 C3 . 1.387(2) ?
N2 C1 . 1.399(2) ?
N2 C10 . 1.443(2) ?
N12 C11 . 1.385(2) ?
N12 C13 . 1.392(3) ?
N12 C16 . 1.475(2) ?
C1 C8 . 1.488(3) ?
C3 C9 . 1.484(3) ?
C4 C9 . 1.384(3) ?
C4 C5 . 1.387(3) ?
C4 H4 . 0.9500 ?
C5 C6 . 1.380(3) ?
C5 H5 . 0.9500 ?
C6 C7 . 1.390(3) ?
C6 H6 . 0.9500 ?
C7 C8 . 1.380(3) ?
C7 H7 . 0.9500 ?
C8 C9 . 1.379(3) ?
C10 C11 . 1.514(3) ?
C10 H101 . 0.9900 ?
C10 H102 . 0.9900 ?
C13 C14 . 1.502(3) ?
C14 C15 . 1.524(3) ?
C14 H141 . 0.9900 ?
C14 H142 . 0.9900 ?
C15 C16 . 1.516(3) ?
C15 H151 . 0.9900 ?
C15 H152 . 0.9900 ?
C16 H161 . 0.9900 ?
C16 H162 . 0.9900 ?

loop_
_geom_hbond_atom_site_label_D
_geom_hbond_atom_site_label_H
_geom_hbond_atom_site_label_A
_geom_hbond_site_symmetry_A
_geom_hbond_distance_DH
_geom_hbond_distance_HA
_geom_hbond_distance_DA
_geom_hbond_angle_DHA
_geom_hbond_publ_flag
C15 H152 O1 3_556 0.99 2.44 3.426(3) 175 yes
C16 H162 O13 6_665 0.99 2.56 3.261(3) 128 yes

loop_
_geom_torsion_atom_site_label_1
_geom_torsion_atom_site_label_2
_geom_torsion_atom_site_label_3
_geom_torsion_atom_site_label_4
_geom_torsion
C3 N2 C1 O1 179.98(18)
C10 N2 C1 O1 14.4(3)
C3 N2 C1 C8 -0.2(2)
C10 N2 C1 C8 -165.72(16)
C1 N2 C3 O3 -176.99(18)
C10 N2 C3 O3 -11.2(3)
C1 N2 C3 C9 1.0(2)
C10 N2 C3 C9 166.82(16)
C9 C4 C5 C6 -0.8(3)
C4 C5 C6 C7 0.8(3)
C5 C6 C7 C8 0.2(3)
C6 C7 C8 C9 -1.0(3)
C6 C7 C8 C1 -179.83(19)
O1 C1 C8 C9 179.0(2)
N2 C1 C8 C9 -0.8(2)
O1 C1 C8 C7 -2.1(4)
N2 C1 C8 C7 178.08(19)
C7 C8 C9 C4 1.0(3)
C1 C8 C9 C4 -179.97(17)
C7 C8 C9 C3 -177.60(17)
C1 C8 C9 C3 1.4(2)
C5 C4 C9 C8 0.0(3)
C5 C4 C9 C3 178.21(19)
O3 C3 C9 C8 176.3(2)
N2 C3 C9 C8 -1.5(2)
O3 C3 C9 C4 -2.1(4)
N2 C3 C9 C4 -179.95(19)
C3 N2 C10 C11 104.0(2)
C1 N2 C10 C11 -91.9(2)
C13 N12 C11 O11 -173.23(18)
C16 N12 C11 O11 -1.5(3)
C13 N12 C11 C10 7.9(3)
C16 N12 C11 C10 179.58(16)
N2 C10 C11 O11 1.2(3)
N2 C10 C11 N12 -179.98(15)
C11 N12 C13 O13 -7.2(3)
C16 N12 C13 O13 -179.49(18)
C11 N12 C13 C14 172.47(18)
C16 N12 C13 C14 0.2(2)
O13 C13 C14 C15 -162.0(2)
N12 C13 C14 C15 18.3(2)
C13 C14 C15 C16 -29.0(2)
C11 N12 C16 C15 168.35(16)
C13 N12 C16 C15 -18.6(2)
C14 C15 C16 N12 28.8(2)

loop_
_cod_related_entry_id
_cod_related_entry_database
_cod_related_entry_code
1 ChemSpider 21131660
